data_1510461
loop_
_publ_author_name
'Isonaga, T.'
'Ishikawa, K.'
'Wakita, S.'
'Suzuki, Y.'

_publ_section_title
;
 Structure and electrical properties of Au2 S
;
_journal_name_full 'Solid State Ionics'
_journal_page_first 60
_journal_page_last 66
_journal_paper_doi 10.1016/0167-2738(95)00030-A
_journal_volume 79
_journal_year 1995
_chemical_formula_sum 'Au2 S'
_space_group_IT_number 224
_symmetry_space_group_name_Hall 'P 4n 2 3 -1n'
_symmetry_space_group_name_H-M 'P n -3 m :1'
_cell_angle_alpha 90
_cell_angle_beta 90
_cell_angle_gamma 90
_cell_formula_units_Z 2
_cell_length_a 5.02057
_cell_length_b 5.02057
_cell_length_c 5.02057
_cell_volume 126.549
_citation_journal_id_ASTM SSIOD3
_cod_data_source_file gold_556.cif
_cod_data_source_block Au2S1
_cod_original_cell_volume 126.5491
_cod_original_sg_symbol_Hall '-P 4bc 2bc 3 (x+1/4,y+1/4,z+1/4)'
_cod_original_formula_sum 'Au2 S1'
_cod_database_code 1510461

loop_
_symmetry_equiv_pos_as_xyz
x,y,z
-y+1/2,x+1/2,z+1/2
-x,-y,z
y+1/2,-x+1/2,z+1/2
x,-y,-z
y+1/2,x+1/2,-z+1/2
-x,y,-z
-y+1/2,-x+1/2,-z+1/2
z,x,y
-x+1/2,z+1/2,y+1/2
-z,-x,y
x+1/2,-z+1/2,y+1/2
z,-x,-y
x+1/2,z+1/2,-y+1/2
-z,x,-y
-x+1/2,-z+1/2,-y+1/2
y,z,x
y,-z,-x
z+1/2,y+1/2,-x+1/2
-y,z,-x
-z+1/2,-y+1/2,-x+1/2
-y,-z,x
z+1/2,-y+1/2,x+1/2
-z+1/2,y+1/2,x+1/2
-x+1/2,-y+1/2,-z+1/2
y,-x,-z
x+1/2,y+1/2,-z+1/2
-y,x,-z
-x+1/2,y+1/2,z+1/2
-y,-x,z
x+1/2,-y+1/2,z+1/2
y,x,z
-z+1/2,-x+1/2,-y+1/2
x,-z,-y
z+1/2,x+1/2,-y+1/2
-x,z,-y
-z+1/2,x+1/2,y+1/2
-x,-z,y
z+1/2,-x+1/2,y+1/2
x,z,y
-y+1/2,-z+1/2,-x+1/2
-y+1/2,z+1/2,x+1/2
-z,-y,x
y+1/2,-z+1/2,x+1/2
z,y,x
y+1/2,z+1/2,-x+1/2
-z,y,-x
z,-y,-x

loop_
_atom_site_label
_atom_site_type_symbol
_atom_site_fract_x
_atom_site_fract_y
_atom_site_fract_z
_atom_site_occupancy
_atom_site_U_iso_or_equiv
S1 S-2 0 0 0 1 0.0
Au1 Au+1 0.25 0.25 0.25 1 0.0
